data_4089099
loop_
_publ_author_name
'Belyaev, Andrey'
'Dau, Thuy Minh'
'J\"anis, Janne'
'Grachova, Elena V.'
'Tunik, Sergey P.'
'Koshevoy, Igor O.'

_publ_section_title
;
 Low-Nuclearity Alkynyl d10Clusters Supported by Chelating Multidentate
 Phosphines
;
_journal_issue 21
_journal_name_full Organometallics
_journal_page_first 3763
_journal_paper_doi 10.1021/acs.organomet.6b00701
_journal_volume 35
_journal_year 2016
_chemical_formula_moiety 'C114 H88 Au Cu2 O4 P6, C F3 O3 S'
_chemical_formula_sum 'C115 H88 Au Cu2 F3 O7 P6 S'
_chemical_formula_weight 2180.78
_space_group_crystal_system triclinic
_space_group_IT_number 2
_space_group_name_Hall '-P 1'
_space_group_name_H-M_alt 'P -1'
_atom_sites_solution_hydrogens mixed
_audit_creation_method SHELXL-2014/7
_cell_angle_alpha 80.091(9)
_cell_angle_beta 73.063(12)
_cell_angle_gamma 85.962(11)
_cell_formula_units_Z 1
_cell_length_a 14.063(9)
_cell_length_b 14.200(8)
_cell_length_c 14.290(8)
_cell_measurement_reflns_used 9650
_cell_measurement_temperature 120(2)
_cell_measurement_theta_max 39.49
_cell_measurement_theta_min 2.44
_cell_volume 2689(3)
_computing_cell_refinement 'SAINT (Bruker AXS, 2009)'
_computing_data_collection 'APEX2 (Bruker AXS, 2010)'
_computing_data_reduction 'SAINT (Bruker AXS, 2009)'
_computing_molecular_graphics 'Diamond v.4.03 (Brandenburg, 2014)'
_computing_publication_material 'SHELXL-2014 (Sheldrick, 2014)'
_computing_structure_refinement 'SHELXL-2014/7 (Sheldrick, 2014)'
_computing_structure_solution 'SHELXS-2014 (Sheldrick, 2014)'
_diffrn_ambient_temperature 120(2)
_diffrn_detector_area_resol_mean 16
_diffrn_measured_fraction_theta_full 0.997
_diffrn_measured_fraction_theta_max 0.998
_diffrn_measurement_device '62mm x 62mm CCD camera on \k-goniostat'
_diffrn_measurement_device_type 'Bruker KAPPA APEX II DUO CCD'
_diffrn_measurement_method '\f scans and \w scans with \k offset'
_diffrn_radiation_monochromator 'curved graphite crystal'
_diffrn_radiation_type MoK\a
_diffrn_radiation_wavelength 0.71073
_diffrn_reflns_av_R_equivalents 0.0307
_diffrn_reflns_av_unetI/netI 0.0150
_diffrn_reflns_Laue_measured_fraction_full 0.997
_diffrn_reflns_Laue_measured_fraction_max 0.998
_diffrn_reflns_limit_h_max 18
_diffrn_reflns_limit_h_min -18
_diffrn_reflns_limit_k_max 19
_diffrn_reflns_limit_k_min -19
_diffrn_reflns_limit_l_max 19
_diffrn_reflns_limit_l_min -19
_diffrn_reflns_number 152280
_diffrn_reflns_point_group_measured_fraction_full 0.997
_diffrn_reflns_point_group_measured_fraction_max 0.998
_diffrn_reflns_theta_full 25.242
_diffrn_reflns_theta_max 28.499
_diffrn_reflns_theta_min 1.509
_exptl_absorpt_coefficient_mu 1.920
_exptl_absorpt_correction_T_max 0.866
_exptl_absorpt_correction_T_min 0.771
_exptl_absorpt_correction_type multi-scan
_exptl_absorpt_process_details 'SADABS (Sheldrick, 2008)'
_exptl_crystal_colour colourless
_exptl_crystal_density_diffrn 1.347
_exptl_crystal_description block
_exptl_crystal_F_000 1104
_exptl_crystal_size_max 0.138
_exptl_crystal_size_mid 0.113
_exptl_crystal_size_min 0.075
_refine_diff_density_max 1.418
_refine_diff_density_min -0.625
_refine_diff_density_rms 0.087
_refine_ls_extinction_method none
_refine_ls_goodness_of_fit_ref 1.045
_refine_ls_hydrogen_treatment constr
_refine_ls_matrix_type full
_refine_ls_number_parameters 634
_refine_ls_number_reflns 13592
_refine_ls_number_restraints 37
_refine_ls_restrained_S_all 1.068
_refine_ls_R_factor_all 0.0287
_refine_ls_R_factor_gt 0.0256
_refine_ls_shift/su_max 0.001
_refine_ls_shift/su_mean 0.000
_refine_ls_structure_factor_coef Fsqd
_refine_ls_weighting_details 'w=1/[\s^2^(Fo^2^)+(0.0441P)^2^+2.2921P] where P=(Fo^2^+2Fc^2^)/3'
_refine_ls_weighting_scheme calc
_refine_ls_wR_factor_gt 0.0706
_refine_ls_wR_factor_ref 0.0726
_reflns_Friedel_coverage 0.000
_reflns_number_gt 12823
_reflns_number_total 13592
_reflns_threshold_expression 'I > 2\s(I)'
_cod_data_source_file om6b00701_si_002.cif
_cod_data_source_block 13
_cod_database_code 4089099
_shelx_shelxl_version_number 2014/7
_shelx_space_group_comment
;
The symmetry employed for this shelxl refinement is uniquely defined
by the following loop, which should always be used as a source of
symmetry information in preference to the above space-group names.
They are only intended as comments.
;
_shelx_estimated_absorpt_t_min 0.778
_shelx_estimated_absorpt_t_max 0.869

loop_
_space_group_symop_operation_xyz
'x, y, z'
'-x, -y, -z'

loop_
_atom_site_label
_atom_site_type_symbol
_atom_site_fract_x
_atom_site_fract_y
_atom_site_fract_z
_atom_site_U_iso_or_equiv
_atom_site_adp_type
_atom_site_occupancy
_atom_site_site_symmetry_order
_atom_site_calc_flag
_atom_site_refinement_flags_posn
_atom_site_refinement_flags_adp
_atom_site_refinement_flags_occupancy
Au1 Au 0.0000 0.0000 0.0000 0.01621(4) Uani 1 2 d S . P
Cu1 Cu 0.09331(2) -0.10490(2) -0.14383(2) 0.01582(5) Uani 1 1 d . . .
P1 P 0.05986(4) -0.25904(4) -0.07986(4) 0.01621(9) Uani 1 1 d . . .
P2 P 0.22452(4) -0.21513(3) -0.31136(4) 0.01545(9) Uani 1 1 d . . .
P3 P 0.03888(4) -0.04335(4) -0.27785(4) 0.01624(9) Uani 1 1 d . . .
O2 O 0.22930(10) -0.12736(10) -0.26719(10) 0.0175(3) Uani 1 1 d . . .
O1 O -0.34226(11) -0.03081(11) 0.27590(11) 0.0215(3) Uani 1 1 d . . .
H3A H -0.3159 0.0112 0.2942 0.032 Uiso 1 1 d R U .
C4 C 0.02988(16) -0.29149(15) 0.05516(15) 0.0209(4) Uani 1 1 d . . .
C5 C -0.04495(18) -0.35544(17) 0.11089(17) 0.0282(5) Uani 1 1 d . . .
H2 H -0.0832 -0.3839 0.0787 0.034 Uiso 1 1 calc R U .
C6 C -0.0634(2) -0.37747(19) 0.21358(19) 0.0378(6) Uani 1 1 d . . .
H3 H -0.1147 -0.4204 0.2511 0.045 Uiso 1 1 calc R U .
C7 C -0.0075(3) -0.3371(2) 0.26107(18) 0.0423(7) Uani 1 1 d . . .
H4 H -0.0193 -0.3535 0.3308 0.051 Uiso 1 1 calc R U .
C8 C 0.0661(2) -0.2724(2) 0.2068(2) 0.0406(6) Uani 1 1 d . . .
H5 H 0.1039 -0.2443 0.2396 0.049 Uiso 1 1 calc R U .
C9 C 0.08461(19) -0.24867(17) 0.10421(17) 0.0289(5) Uani 1 1 d . . .
H6 H 0.1341 -0.2036 0.0676 0.035 Uiso 1 1 calc R U .
C10 C -0.04602(15) -0.30322(15) -0.10786(15) 0.0191(4) Uani 1 1 d . . .
C11 C -0.04127(16) -0.38449(16) -0.15194(16) 0.0236(4) Uani 1 1 d . . .
H8 H 0.0181 -0.4224 -0.1649 0.028 Uiso 1 1 calc R U .
C12 C -0.12392(19) -0.4102(2) -0.17706(19) 0.0328(5) Uani 1 1 d . . .
H9 H -0.1205 -0.4654 -0.2072 0.039 Uiso 1 1 calc R U .
C13 C -0.21099(19) -0.3549(2) -0.1579(2) 0.0364(6) Uani 1 1 d . . .
H10 H -0.2664 -0.3716 -0.1764 0.044 Uiso 1 1 calc R U .
C14 C -0.21721(17) -0.2751(2) -0.1118(2) 0.0339(5) Uani 1 1 d . . .
H11 H -0.2773 -0.2384 -0.0974 0.041 Uiso 1 1 calc R U .
C15 C -0.13529(17) -0.24917(17) -0.08690(18) 0.0269(4) Uani 1 1 d . . .
H12 H -0.1396 -0.1946 -0.0555 0.032 Uiso 1 1 calc R U .
C16 C 0.16393(14) -0.34187(14) -0.12713(15) 0.0175(4) Uani 1 1 d . . .
C17 C 0.23103(15) -0.32419(14) -0.22464(15) 0.0184(4) Uani 1 1 d . . .
C18 C 0.30956(18) -0.38899(16) -0.25364(17) 0.0274(5) Uani 1 1 d . . .
H15 H 0.3539 -0.3772 -0.3186 0.033 Uiso 1 1 calc R U .
C19 C 0.3239(2) -0.47044(17) -0.1890(2) 0.0339(5) Uani 1 1 d . . .
H16 H 0.3779 -0.5134 -0.2097 0.041 Uiso 1 1 calc R U .
C20 C 0.25898(19) -0.48854(16) -0.09405(18) 0.0293(5) Uani 1 1 d . . .
H17 H 0.2681 -0.5443 -0.0499 0.035 Uiso 1 1 calc R U .
C21 C 0.18026(16) -0.42471(15) -0.06372(16) 0.0230(4) Uani 1 1 d . . .
H18 H 0.1366 -0.4376 0.0015 0.028 Uiso 1 1 calc R U .
C22 C 0.32873(15) -0.21462(15) -0.42231(15) 0.0204(4) Uani 1 1 d . . .
C23 C 0.40302(18) -0.14867(18) -0.4344(2) 0.0347(5) Uani 1 1 d . . .
H20 H 0.3991 -0.1119 -0.3838 0.042 Uiso 1 1 calc R U .
C24 C 0.4827(2) -0.1369(2) -0.5208(2) 0.0446(7) Uani 1 1 d . . .
H21 H 0.5320 -0.0914 -0.5289 0.054 Uiso 1 1 calc R U .
C25 C 0.4903(2) -0.1904(2) -0.5933(2) 0.0426(7) Uani 1 1 d . . .
H22 H 0.5449 -0.1823 -0.6515 0.051 Uiso 1 1 calc R U .
C26 C 0.4182(2) -0.2567(2) -0.58212(19) 0.0393(6) Uani 1 1 d . . .
H23 H 0.4238 -0.2942 -0.6326 0.047 Uiso 1 1 calc R U .
C27 C 0.33733(18) -0.26858(19) -0.49693(17) 0.0299(5) Uani 1 1 d . . .
H24 H 0.2880 -0.3137 -0.4900 0.036 Uiso 1 1 calc R U .
C28 C 0.11094(14) -0.22057(14) -0.34589(14) 0.0172(4) Uani 1 1 d . . .
C29 C 0.09906(16) -0.30390(16) -0.38136(16) 0.0227(4) Uani 1 1 d . . .
H26 H 0.1474 -0.3542 -0.3825 0.027 Uiso 1 1 calc R U .
C30 C 0.01727(18) -0.31386(18) -0.41500(18) 0.0300(5) Uani 1 1 d . . .
H27 H 0.0110 -0.3697 -0.4409 0.036 Uiso 1 1 calc R U .
C31 C -0.05475(18) -0.24189(18) -0.41038(18) 0.0291(5) Uani 1 1 d . . .
H28 H -0.1106 -0.2484 -0.4332 0.035 Uiso 1 1 calc R U .
C32 C -0.04583(16) -0.15982(16) -0.37235(15) 0.0224(4) Uani 1 1 d . . .
H29 H -0.0968 -0.1118 -0.3682 0.027 Uiso 1 1 calc R U .
C33 C 0.03678(14) -0.14665(14) -0.34010(14) 0.0173(4) Uani 1 1 d . . .
C34 C 0.12805(15) 0.03869(15) -0.36890(15) 0.0200(4) Uani 1 1 d . . .
C35 C 0.18587(17) 0.01606(17) -0.45970(16) 0.0261(4) Uani 1 1 d . . .
H32 H 0.1767 -0.0428 -0.4787 0.031 Uiso 1 1 calc R U .
C36 C 0.25743(19) 0.0795(2) -0.52316(19) 0.0356(6) Uani 1 1 d . . .
H33 H 0.2972 0.0633 -0.5846 0.043 Uiso 1 1 calc R U .
C37 C 0.27024(19) 0.1659(2) -0.4963(2) 0.0385(6) Uani 1 1 d . . .
H34 H 0.3183 0.2092 -0.5396 0.046 Uiso 1 1 calc R U .
C38 C 0.2126(2) 0.18890(19) -0.4062(2) 0.0368(6) Uani 1 1 d . . .
H35 H 0.2212 0.2484 -0.3882 0.044 Uiso 1 1 calc R U .
C39 C 0.14223(19) 0.12557(17) -0.34165(18) 0.0289(5) Uani 1 1 d . . .
H36 H 0.1041 0.1414 -0.2794 0.035 Uiso 1 1 calc R U .
C40 C -0.08066(15) 0.01901(15) -0.27206(15) 0.0195(4) Uani 1 1 d . . .
C41 C -0.09899(17) 0.07914(17) -0.35352(16) 0.0241(4) Uani 1 1 d . . .
H38 H -0.0483 0.0888 -0.4148 0.029 Uiso 1 1 calc R U .
C42 C -0.19150(18) 0.12516(18) -0.34530(18) 0.0298(5) Uani 1 1 d . . .
H39 H -0.2034 0.1662 -0.4009 0.036 Uiso 1 1 calc R U .
C43 C -0.26683(18) 0.1109(2) -0.2553(2) 0.0337(5) Uani 1 1 d . . .
H40 H -0.3302 0.1410 -0.2502 0.040 Uiso 1 1 calc R U .
C44 C -0.24845(18) 0.0526(2) -0.17370(19) 0.0341(5) Uani 1 1 d . . .
H41 H -0.2991 0.0436 -0.1123 0.041 Uiso 1 1 calc R U .
C45 C -0.15558(17) 0.00718(17) -0.18161(16) 0.0261(4) Uani 1 1 d . . .
H42 H -0.1431 -0.0320 -0.1253 0.031 Uiso 1 1 calc R U .
C1 C -0.14553(15) 0.00839(14) 0.06947(15) 0.0185(4) Uani 1 1 d . . .
C2 C -0.23368(15) 0.00901(15) 0.11210(15) 0.0189(4) Uani 1 1 d . . .
C3 C -0.33933(14) -0.00234(15) 0.17302(15) 0.0192(4) Uani 1 1 d . . .
C52 C -0.40167(15) 0.08980(16) 0.16413(16) 0.0228(4) Uani 1 1 d . . .
C53 C -0.36100(18) 0.17427(17) 0.1066(2) 0.0312(5) Uani 1 1 d . . .
H88 H -0.2939 0.1743 0.0666 0.037 Uiso 1 1 calc R U .
C54 C -0.4176(2) 0.2594(2) 0.1070(3) 0.0434(7) Uani 1 1 d . . .
H89 H -0.3887 0.3169 0.0678 0.052 Uiso 1 1 calc R U .
C55 C -0.5159(2) 0.2598(2) 0.1645(3) 0.0484(8) Uani 1 1 d . . .
H91 H -0.5542 0.3176 0.1653 0.058 Uiso 1 1 calc R U .
C56 C -0.5583(2) 0.1753(3) 0.2210(2) 0.0485(8) Uani 1 1 d . . .
H92 H -0.6260 0.1752 0.2593 0.058 Uiso 1 1 calc R U .
C57 C -0.50177(18) 0.0911(2) 0.2217(2) 0.0367(6) Uani 1 1 d . . .
H93 H -0.5308 0.0339 0.2614 0.044 Uiso 1 1 calc R U .
C46 C -0.37767(15) -0.08848(16) 0.14336(16) 0.0236(4) Uani 1 1 d . . .
C47 C -0.45030(19) -0.0805(2) 0.0944(2) 0.0358(6) Uani 1 1 d . . .
H95 H -0.4796 -0.0198 0.0783 0.043 Uiso 1 1 calc R U .
C48 C -0.4805(2) -0.1621(3) 0.0687(2) 0.0498(8) Uani 1 1 d . . .
H96 H -0.5302 -0.1565 0.0350 0.060 Uiso 1 1 calc R U .
C49 C -0.4385(3) -0.2502(3) 0.0920(3) 0.0539(9) Uani 1 1 d . . .
H97 H -0.4602 -0.3056 0.0757 0.065 Uiso 1 1 calc R U .
C50 C -0.3643(3) -0.2580(2) 0.1394(2) 0.0474(7) Uani 1 1 d . . .
H98 H -0.3345 -0.3187 0.1546 0.057 Uiso 1 1 calc R U .
C51 C -0.3336(2) -0.17761(18) 0.16455(19) 0.0330(5) Uani 1 1 d . . .
H99 H -0.2824 -0.1832 0.1964 0.040 Uiso 1 1 calc R U .
S1 S 0.2088(2) 0.48395(14) 0.4422(2) 0.0850(8) Uani 0.5 1 d D U P
O5 O 0.2283(9) 0.5129(7) 0.5209(7) 0.149(4) Uani 0.5 1 d D . P
O4 O 0.2382(9) 0.3979(6) 0.4139(9) 0.149(4) Uani 0.5 1 d D U P
O3 O 0.1095(8) 0.5025(8) 0.4430(9) 0.168(4) Uani 0.5 1 d D U P
F2 F 0.2680(8) 0.5439(6) 0.2558(7) 0.168(2) Uani 0.5 1 d D . P
F1 F 0.2435(8) 0.6520(6) 0.3432(8) 0.168(2) Uani 0.5 1 d D . P
F3 F 0.3668(7) 0.5466(6) 0.3312(8) 0.168(2) Uani 0.5 1 d D . P
C58 C 0.2568(8) 0.5597(6) 0.3489(9) 0.099(3) Uani 0.5 1 d D U P

loop_
_atom_site_aniso_label
_atom_site_aniso_U_11
_atom_site_aniso_U_22
_atom_site_aniso_U_33
_atom_site_aniso_U_23
_atom_site_aniso_U_13
_atom_site_aniso_U_12
Au1 0.01423(5) 0.01901(6) 0.01492(5) -0.00546(4) -0.00121(3) -0.00310(3)
Cu1 0.01904(11) 0.01558(11) 0.01373(11) -0.00269(8) -0.00553(9) -0.00173(9)
P1 0.0170(2) 0.0158(2) 0.0152(2) -0.00226(17) -0.00324(17) -0.00208(17)
P2 0.0149(2) 0.0159(2) 0.0151(2) -0.00218(17) -0.00342(17) -0.00200(17)
P3 0.0167(2) 0.0191(2) 0.0137(2) -0.00274(18) -0.00552(17) -0.00010(18)
O2 0.0168(6) 0.0171(6) 0.0194(7) -0.0039(5) -0.0055(5) -0.0020(5)
O1 0.0216(7) 0.0248(7) 0.0179(7) -0.0037(6) -0.0038(6) -0.0074(6)
C4 0.0251(10) 0.0193(9) 0.0169(9) -0.0026(7) -0.0044(8) 0.0012(8)
C5 0.0331(12) 0.0264(11) 0.0208(10) -0.0023(8) -0.0011(9) -0.0044(9)
C6 0.0504(16) 0.0299(12) 0.0226(11) 0.0009(9) 0.0035(10) -0.0041(11)
C7 0.068(2) 0.0377(14) 0.0165(11) -0.0034(10) -0.0072(11) 0.0049(13)
C8 0.0611(18) 0.0409(14) 0.0255(12) -0.0079(11) -0.0198(12) -0.0008(13)
C9 0.0363(12) 0.0294(11) 0.0231(11) -0.0049(9) -0.0104(9) -0.0036(9)
C10 0.0177(9) 0.0208(9) 0.0172(9) 0.0014(7) -0.0038(7) -0.0051(7)
C11 0.0222(10) 0.0260(10) 0.0225(10) -0.0030(8) -0.0055(8) -0.0057(8)
C12 0.0317(12) 0.0394(13) 0.0299(12) -0.0064(10) -0.0091(10) -0.0143(10)
C13 0.0252(11) 0.0524(16) 0.0328(13) 0.0024(11) -0.0124(10) -0.0144(11)
C14 0.0186(10) 0.0420(14) 0.0356(13) 0.0045(11) -0.0054(9) -0.0008(9)
C15 0.0218(10) 0.0251(11) 0.0306(11) -0.0013(9) -0.0046(9) 0.0003(8)
C16 0.0177(9) 0.0157(8) 0.0199(9) -0.0032(7) -0.0060(7) -0.0019(7)
C17 0.0197(9) 0.0158(9) 0.0196(9) -0.0015(7) -0.0058(7) -0.0018(7)
C18 0.0298(11) 0.0225(10) 0.0240(10) -0.0025(8) -0.0001(9) 0.0028(8)
C19 0.0373(13) 0.0221(11) 0.0348(13) -0.0019(9) -0.0023(10) 0.0093(9)
C20 0.0353(12) 0.0176(10) 0.0305(12) 0.0011(8) -0.0063(10) 0.0033(9)
C21 0.0259(10) 0.0190(9) 0.0225(10) -0.0007(8) -0.0053(8) -0.0028(8)
C22 0.0156(9) 0.0217(9) 0.0194(9) 0.0000(7) -0.0004(7) 0.0005(7)
C23 0.0213(11) 0.0313(12) 0.0457(15) -0.0115(11) 0.0036(10) -0.0056(9)
C24 0.0246(12) 0.0349(14) 0.0598(18) -0.0057(13) 0.0114(12) -0.0082(10)
C25 0.0292(13) 0.0431(15) 0.0370(14) 0.0070(12) 0.0111(11) 0.0020(11)
C26 0.0345(13) 0.0548(17) 0.0235(12) -0.0096(11) 0.0008(10) 0.0032(12)
C27 0.0242(11) 0.0391(13) 0.0241(11) -0.0080(9) -0.0016(9) -0.0018(9)
C28 0.0173(9) 0.0209(9) 0.0128(8) -0.0022(7) -0.0027(7) -0.0049(7)
C29 0.0236(10) 0.0236(10) 0.0219(10) -0.0071(8) -0.0055(8) -0.0026(8)
C30 0.0330(12) 0.0316(12) 0.0315(12) -0.0117(9) -0.0133(10) -0.0074(9)
C31 0.0289(11) 0.0368(12) 0.0280(11) -0.0073(9) -0.0150(9) -0.0082(9)
C32 0.0201(9) 0.0300(11) 0.0189(9) -0.0035(8) -0.0081(8) -0.0026(8)
C33 0.0183(9) 0.0223(9) 0.0113(8) -0.0022(7) -0.0035(7) -0.0043(7)
C34 0.0181(9) 0.0225(10) 0.0203(9) 0.0014(7) -0.0090(7) -0.0024(7)
C35 0.0242(10) 0.0293(11) 0.0218(10) -0.0003(8) -0.0042(8) -0.0006(8)
C36 0.0267(12) 0.0424(14) 0.0289(12) 0.0063(10) -0.0003(9) -0.0030(10)
C37 0.0256(12) 0.0420(14) 0.0435(15) 0.0141(12) -0.0123(11) -0.0119(10)
C38 0.0402(14) 0.0286(12) 0.0459(15) 0.0038(11) -0.0219(12) -0.0123(10)
C39 0.0349(12) 0.0258(11) 0.0290(11) -0.0024(9) -0.0140(10) -0.0047(9)
C40 0.0183(9) 0.0228(9) 0.0183(9) -0.0053(7) -0.0061(7) 0.0019(7)
C41 0.0245(10) 0.0309(11) 0.0168(9) -0.0043(8) -0.0063(8) 0.0039(8)
C42 0.0309(12) 0.0352(12) 0.0263(11) -0.0055(9) -0.0148(9) 0.0094(9)
C43 0.0249(11) 0.0419(14) 0.0354(13) -0.0102(11) -0.0105(10) 0.0099(10)
C44 0.0244(11) 0.0449(14) 0.0272(12) -0.0047(10) 0.0000(9) 0.0053(10)
C45 0.0250(10) 0.0317(11) 0.0193(10) -0.0013(8) -0.0052(8) 0.0024(9)
C1 0.0192(9) 0.0206(9) 0.0161(9) -0.0046(7) -0.0043(7) -0.0025(7)
C2 0.0184(9) 0.0209(9) 0.0179(9) -0.0041(7) -0.0048(7) -0.0027(7)
C3 0.0145(8) 0.0243(10) 0.0185(9) -0.0050(7) -0.0028(7) -0.0041(7)
C52 0.0187(9) 0.0296(11) 0.0238(10) -0.0096(8) -0.0086(8) 0.0004(8)
C53 0.0226(10) 0.0282(11) 0.0481(14) -0.0083(10) -0.0166(10) -0.0029(9)
C54 0.0386(14) 0.0293(13) 0.074(2) -0.0128(13) -0.0324(15) 0.0026(11)
C55 0.0437(16) 0.0477(17) 0.068(2) -0.0279(16) -0.0319(15) 0.0223(13)
C56 0.0297(13) 0.072(2) 0.0434(16) -0.0179(15) -0.0096(12) 0.0229(14)
C57 0.0211(11) 0.0558(17) 0.0304(12) -0.0071(11) -0.0044(9) 0.0070(11)
C46 0.0184(9) 0.0300(11) 0.0214(10) -0.0100(8) 0.0011(8) -0.0081(8)
C47 0.0294(12) 0.0458(15) 0.0376(13) -0.0147(11) -0.0111(10) -0.0102(11)
C48 0.0374(15) 0.068(2) 0.0535(18) -0.0309(16) -0.0118(13) -0.0188(14)
C49 0.0526(18) 0.0536(19) 0.059(2) -0.0353(16) -0.0010(15) -0.0225(15)
C50 0.0565(18) 0.0332(14) 0.0504(17) -0.0217(13) -0.0021(14) -0.0059(13)
C51 0.0344(12) 0.0310(12) 0.0335(13) -0.0147(10) -0.0036(10) -0.0027(10)
S1 0.122(2) 0.0375(9) 0.0949(17) -0.0229(10) -0.0189(15) -0.0198(11)
O5 0.199(11) 0.086(6) 0.161(10) -0.022(6) -0.043(8) -0.035(7)
O4 0.182(8) 0.093(5) 0.214(8) -0.075(5) -0.090(6) -0.006(5)
O3 0.174(8) 0.133(7) 0.207(8) -0.107(6) -0.014(6) -0.038(6)
F2 0.225(6) 0.119(4) 0.222(6) -0.050(4) -0.146(5) -0.008(4)
F1 0.225(6) 0.119(4) 0.222(6) -0.050(4) -0.146(5) -0.008(4)
F3 0.225(6) 0.119(4) 0.222(6) -0.050(4) -0.146(5) -0.008(4)
C58 0.123(7) 0.044(4) 0.153(7) 0.007(4) -0.085(6) -0.015(4)

loop_
_atom_type_symbol
_atom_type_description
_atom_type_scat_dispersion_real
_atom_type_scat_dispersion_imag
_atom_type_scat_source
C C 0.0033 0.0016 'International Tables Vol C Tables 4.2.6.8 and 6.1.1.4'
H H 0.0000 0.0000 'International Tables Vol C Tables 4.2.6.8 and 6.1.1.4'
Au Au -2.0133 8.8022 'International Tables Vol C Tables 4.2.6.8 and 6.1.1.4'
Cu Cu 0.3201 1.2651 'International Tables Vol C Tables 4.2.6.8 and 6.1.1.4'
F F 0.0171 0.0103 'International Tables Vol C Tables 4.2.6.8 and 6.1.1.4'
O O 0.0106 0.0060 'International Tables Vol C Tables 4.2.6.8 and 6.1.1.4'
P P 0.1023 0.0942 'International Tables Vol C Tables 4.2.6.8 and 6.1.1.4'
S S 0.1246 0.1234 'International Tables Vol C Tables 4.2.6.8 and 6.1.1.4'

loop_
_geom_angle_atom_site_label_1
_geom_angle_atom_site_label_2
_geom_angle_atom_site_label_3
_geom_angle
_geom_angle_site_symmetry_1
_geom_angle_site_symmetry_3
C1 Au1 C1 180.0 2 .
C1 Au1 Cu1 51.71(6) 2 .
C1 Au1 Cu1 128.29(6) . .
C1 Au1 Cu1 128.29(6) 2 2
C1 Au1 Cu1 51.71(6) . 2
Cu1 Au1 Cu1 180.0 . 2
C1 Cu1 O2 101.93(8) 2 .
C1 Cu1 P1 123.41(6) 2 .
O2 Cu1 P1 98.37(5) . .
C1 Cu1 P3 118.79(6) 2 .
O2 Cu1 P3 79.45(6) . .
P1 Cu1 P3 116.61(3) . .
C1 Cu1 Au1 46.84(6) 2 .
O2 Cu1 Au1 147.47(4) . .
P1 Cu1 Au1 106.98(4) . .
P3 Cu1 Au1 105.92(4) . .
C10 P1 C4 102.99(10) . .
C10 P1 C16 104.30(10) . .
C4 P1 C16 104.00(9) . .
C10 P1 Cu1 113.98(7) . .
C4 P1 Cu1 117.06(7) . .
C16 P1 Cu1 113.08(7) . .
O2 P2 C28 113.16(9) . .
O2 P2 C22 108.44(9) . .
C28 P2 C22 108.02(10) . .
O2 P2 C17 111.42(10) . .
C28 P2 C17 106.49(9) . .
C22 P2 C17 109.20(10) . .
C40 P3 C34 103.06(10) . .
C40 P3 C33 104.95(9) . .
C34 P3 C33 105.14(10) . .
C40 P3 Cu1 124.94(7) . .
C34 P3 Cu1 112.15(7) . .
C33 P3 Cu1 104.93(7) . .
P2 O2 Cu1 112.91(8) . .
C3 O1 H3A 109.5 . .
C5 C4 C9 119.2(2) . .
C5 C4 P1 123.18(17) . .
C9 C4 P1 117.66(17) . .
C6 C5 C4 120.2(2) . .
C6 C5 H2 119.9 . .
C4 C5 H2 119.9 . .
C7 C6 C5 120.4(2) . .
C7 C6 H3 119.8 . .
C5 C6 H3 119.8 . .
C6 C7 C8 120.0(2) . .
C6 C7 H4 120.0 . .
C8 C7 H4 120.0 . .
C7 C8 C9 120.3(3) . .
C7 C8 H5 119.8 . .
C9 C8 H5 119.8 . .
C8 C9 C4 119.9(2) . .
C8 C9 H6 120.0 . .
C4 C9 H6 120.0 . .
C11 C10 C15 119.2(2) . .
C11 C10 P1 123.51(16) . .
C15 C10 P1 117.19(17) . .
C10 C11 C12 120.1(2) . .
C10 C11 H8 120.0 . .
C12 C11 H8 120.0 . .
C13 C12 C11 120.1(2) . .
C13 C12 H9 120.0 . .
C11 C12 H9 120.0 . .
C14 C13 C12 120.3(2) . .
C14 C13 H10 119.9 . .
C12 C13 H10 119.9 . .
C15 C14 C13 119.9(2) . .
C15 C14 H11 120.1 . .
C13 C14 H11 120.1 . .
C14 C15 C10 120.4(2) . .
C14 C15 H12 119.8 . .
C10 C15 H12 119.8 . .
C21 C16 C17 117.87(18) . .
C21 C16 P1 118.98(16) . .
C17 C16 P1 123.13(15) . .
C18 C17 C16 119.58(19) . .
C18 C17 P2 117.73(16) . .
C16 C17 P2 122.54(15) . .
C19 C18 C17 121.2(2) . .
C19 C18 H15 119.4 . .
C17 C18 H15 119.4 . .
C20 C19 C18 119.7(2) . .
C20 C19 H16 120.1 . .
C18 C19 H16 120.1 . .
C19 C20 C21 119.9(2) . .
C19 C20 H17 120.0 . .
C21 C20 H17 120.0 . .
C20 C21 C16 121.7(2) . .
C20 C21 H18 119.1 . .
C16 C21 H18 119.1 . .
C27 C22 C23 118.6(2) . .
C27 C22 P2 125.85(17) . .
C23 C22 P2 115.44(17) . .
C24 C23 C22 120.3(3) . .
C24 C23 H20 119.9 . .
C22 C23 H20 119.9 . .
C25 C24 C23 120.5(3) . .
C25 C24 H21 119.7 . .
C23 C24 H21 119.7 . .
C24 C25 C26 120.0(2) . .
C24 C25 H22 120.0 . .
C26 C25 H22 120.0 . .
C25 C26 C27 120.3(3) . .
C25 C26 H23 119.9 . .
C27 C26 H23 119.9 . .
C22 C27 C26 120.3(2) . .
C22 C27 H24 119.8 . .
C26 C27 H24 119.8 . .
C29 C28 C33 119.87(18) . .
C29 C28 P2 115.85(16) . .
C33 C28 P2 124.28(15) . .
C30 C29 C28 120.9(2) . .
C30 C29 H26 119.5 . .
C28 C29 H26 119.5 . .
C31 C30 C29 119.5(2) . .
C31 C30 H27 120.2 . .
C29 C30 H27 120.2 . .
C30 C31 C32 120.4(2) . .
C30 C31 H28 119.8 . .
C32 C31 H28 119.8 . .
C31 C32 C33 121.4(2) . .
C31 C32 H29 119.3 . .
C33 C32 H29 119.3 . .
C32 C33 C28 117.82(19) . .
C32 C33 P3 119.81(16) . .
C28 C33 P3 121.92(15) . .
C35 C34 C39 119.3(2) . .
C35 C34 P3 123.31(17) . .
C39 C34 P3 117.27(17) . .
C34 C35 C36 120.4(2) . .
C34 C35 H32 119.8 . .
C36 C35 H32 119.8 . .
C37 C36 C35 120.0(2) . .
C37 C36 H33 120.0 . .
C35 C36 H33 120.0 . .
C36 C37 C38 119.8(2) . .
C36 C37 H34 120.1 . .
C38 C37 H34 120.1 . .
C37 C38 C39 120.7(2) . .
C37 C38 H35 119.6 . .
C39 C38 H35 119.6 . .
C38 C39 C34 119.8(2) . .
C38 C39 H36 120.1 . .
C34 C39 H36 120.1 . .
C41 C40 C45 119.11(19) . .
C41 C40 P3 122.51(16) . .
C45 C40 P3 118.37(16) . .
C42 C41 C40 120.3(2) . .
C42 C41 H38 119.8 . .
C40 C41 H38 119.8 . .
C41 C42 C43 120.2(2) . .
C41 C42 H39 119.9 . .
C43 C42 H39 119.9 . .
C44 C43 C42 119.7(2) . .
C44 C43 H40 120.1 . .
C42 C43 H40 120.1 . .
C43 C44 C45 120.1(2) . .
C43 C44 H41 119.9 . .
C45 C44 H41 119.9 . .
C44 C45 C40 120.5(2) . .
C44 C45 H42 119.7 . .
C40 C45 H42 119.7 . .
C2 C1 Au1 177.04(18) . .
C2 C1 Cu1 100.55(15) . 2
Au1 C1 Cu1 81.45(8) . 2
C1 C2 C3 172.3(2) . .
O1 C3 C2 108.98(16) . .
O1 C3 C52 108.24(16) . .
C2 C3 C52 112.86(18) . .
O1 C3 C46 105.46(16) . .
C2 C3 C46 106.15(16) . .
C52 C3 C46 114.79(17) . .
C53 C52 C57 118.6(2) . .
C53 C52 C3 122.1(2) . .
C57 C52 C3 119.1(2) . .
C52 C53 C54 120.8(2) . .
C52 C53 H88 119.6 . .
C54 C53 H88 119.6 . .
C55 C54 C53 120.0(3) . .
C55 C54 H89 120.0 . .
C53 C54 H89 120.0 . .
C54 C55 C56 119.9(3) . .
C54 C55 H91 120.1 . .
C56 C55 H91 120.1 . .
C57 C56 C55 120.1(3) . .
C57 C56 H92 119.9 . .
C55 C56 H92 119.9 . .
C56 C57 C52 120.6(3) . .
C56 C57 H93 119.7 . .
C52 C57 H93 119.7 . .
C47 C46 C51 119.5(2) . .
C47 C46 C3 123.2(2) . .
C51 C46 C3 117.3(2) . .
C46 C47 C48 119.9(3) . .
C46 C47 H95 120.1 . .
C48 C47 H95 120.1 . .
C49 C48 C47 120.3(3) . .
C49 C48 H96 119.8 . .
C47 C48 H96 119.8 . .
C48 C49 C50 119.8(3) . .
C48 C49 H97 120.1 . .
C50 C49 H97 120.1 . .
C51 C50 C49 120.2(3) . .
C51 C50 H98 119.9 . .
C49 C50 H98 119.9 . .
C50 C51 C46 120.2(3) . .
C50 C51 H99 119.9 . .
C46 C51 H99 119.9 . .
O4 S1 O5 123.4(7) . .
O4 S1 O3 109.5(6) . .
O5 S1 O3 111.5(7) . .
O4 S1 C58 105.2(6) . .
O5 S1 C58 106.3(5) . .
O3 S1 C58 97.4(6) . .
F1 C58 F2 104.0(9) . .
F1 C58 F3 103.2(9) . .
F2 C58 F3 88.9(9) . .
F1 C58 S1 125.2(10) . .
F2 C58 S1 121.9(7) . .
F3 C58 S1 105.7(7) . .

loop_
_geom_bond_atom_site_label_1
_geom_bond_atom_site_label_2
_geom_bond_distance
_geom_bond_site_symmetry_2
Au1 C1 2.003(2) 2
Au1 C1 2.003(2) .
Au1 Cu1 2.7151(11) .
Au1 Cu1 2.7151(11) 2
Cu1 C1 2.155(2) 2
Cu1 O2 2.2383(17) .
Cu1 P1 2.2480(13) .
Cu1 P3 2.2808(11) .
P1 C10 1.826(2) .
P1 C4 1.833(2) .
P1 C16 1.854(2) .
P2 O2 1.5044(16) .
P2 C28 1.814(2) .
P2 C22 1.818(2) .
P2 C17 1.824(2) .
P3 C40 1.831(2) .
P3 C34 1.832(2) .
P3 C33 1.848(2) .
O1 C3 1.445(3) .
O1 H3A 0.8396 .
C4 C5 1.401(3) .
C4 C9 1.407(3) .
C5 C6 1.396(3) .
C5 H2 0.9500 .
C6 C7 1.385(4) .
C6 H3 0.9500 .
C7 C8 1.391(4) .
C7 H4 0.9500 .
C8 C9 1.396(3) .
C8 H5 0.9500 .
C9 H6 0.9500 .
C10 C11 1.396(3) .
C10 C15 1.407(3) .
C11 C12 1.400(3) .
C11 H8 0.9500 .
C12 C13 1.391(4) .
C12 H9 0.9500 .
C13 C14 1.391(4) .
C13 H10 0.9500 .
C14 C15 1.391(3) .
C14 H11 0.9500 .
C15 H12 0.9500 .
C16 C21 1.405(3) .
C16 C17 1.429(3) .
C17 C18 1.400(3) .
C18 C19 1.393(3) .
C18 H15 0.9500 .
C19 C20 1.390(4) .
C19 H16 0.9500 .
C20 C21 1.396(3) .
C20 H17 0.9500 .
C21 H18 0.9500 .
C22 C27 1.390(3) .
C22 C23 1.405(3) .
C23 C24 1.399(4) .
C23 H20 0.9500 .
C24 C25 1.363(5) .
C24 H21 0.9500 .
C25 C26 1.389(4) .
C25 H22 0.9500 .
C26 C27 1.397(3) .
C26 H23 0.9500 .
C27 H24 0.9500 .
C28 C29 1.403(3) .
C28 C33 1.422(3) .
C29 C30 1.394(3) .
C29 H26 0.9500 .
C30 C31 1.383(4) .
C30 H27 0.9500 .
C31 C32 1.396(3) .
C31 H28 0.9500 .
C32 C33 1.403(3) .
C32 H29 0.9500 .
C34 C35 1.393(3) .
C34 C39 1.399(3) .
C35 C36 1.401(3) .
C35 H32 0.9500 .
C36 C37 1.384(4) .
C36 H33 0.9500 .
C37 C38 1.386(4) .
C37 H34 0.9500 .
C38 C39 1.396(4) .
C38 H35 0.9500 .
C39 H36 0.9500 .
C40 C41 1.397(3) .
C40 C45 1.402(3) .
C41 C42 1.397(3) .
C41 H38 0.9500 .
C42 C43 1.401(4) .
C42 H39 0.9500 .
C43 C44 1.388(4) .
C43 H40 0.9500 .
C44 C45 1.398(3) .
C44 H41 0.9500 .
C45 H42 0.9500 .
C1 C2 1.212(3) .
C1 Cu1 2.155(2) 2
C2 C3 1.491(3) .
C3 C52 1.531(3) .
C3 C46 1.540(3) .
C52 C53 1.387(3) .
C52 C57 1.409(3) .
C53 C54 1.399(4) .
C53 H88 0.9500 .
C54 C55 1.388(5) .
C54 H89 0.9500 .
C55 C56 1.390(5) .
C55 H91 0.9500 .
C56 C57 1.388(4) .
C56 H92 0.9500 .
C57 H93 0.9500 .
C46 C47 1.385(3) .
C46 C51 1.394(4) .
C47 C48 1.402(4) .
C47 H95 0.9500 .
C48 C49 1.376(5) .
C48 H96 0.9500 .
C49 C50 1.389(5) .
C49 H97 0.9500 .
C50 C51 1.386(4) .
C50 H98 0.9500 .
C51 H99 0.9500 .
S1 O4 1.353(8) .
S1 O5 1.366(9) .
S1 O3 1.399(11) .
S1 C58 1.573(12) .
F2 C58 1.349(12) .
F1 C58 1.303(10) .
F3 C58 1.497(12) .

loop_
_geom_torsion_atom_site_label_1
_geom_torsion_atom_site_label_2
_geom_torsion_atom_site_label_3
_geom_torsion_atom_site_label_4
_geom_torsion
C28 P2 O2 Cu1 51.08(11)
C22 P2 O2 Cu1 170.90(8)
C17 P2 O2 Cu1 -68.88(11)
C10 P1 C4 C5 13.6(2)
C16 P1 C4 C5 -94.9(2)
Cu1 P1 C4 C5 139.54(17)
C10 P1 C4 C9 -165.63(18)
C16 P1 C4 C9 85.79(19)
Cu1 P1 C4 C9 -39.7(2)
C9 C4 C5 C6 -1.2(4)
P1 C4 C5 C6 179.57(19)
C4 C5 C6 C7 -0.6(4)
C5 C6 C7 C8 1.5(4)
C6 C7 C8 C9 -0.7(5)
C7 C8 C9 C4 -1.1(4)
C5 C4 C9 C8 2.0(4)
P1 C4 C9 C8 -178.7(2)
C4 P1 C10 C11 -106.21(19)
C16 P1 C10 C11 2.1(2)
Cu1 P1 C10 C11 125.93(17)
C4 P1 C10 C15 76.42(18)
C16 P1 C10 C15 -175.23(16)
Cu1 P1 C10 C15 -51.44(18)
C15 C10 C11 C12 1.6(3)
P1 C10 C11 C12 -175.75(17)
C10 C11 C12 C13 -0.1(4)
C11 C12 C13 C14 -1.4(4)
C12 C13 C14 C15 1.5(4)
C13 C14 C15 C10 -0.1(4)
C11 C10 C15 C14 -1.5(3)
P1 C10 C15 C14 176.03(18)
C10 P1 C16 C21 -89.55(18)
C4 P1 C16 C21 18.06(18)
Cu1 P1 C16 C21 146.08(14)
C10 P1 C16 C17 92.53(18)
C4 P1 C16 C17 -159.86(17)
Cu1 P1 C16 C17 -31.84(18)
C21 C16 C17 C18 0.2(3)
P1 C16 C17 C18 178.11(17)
C21 C16 C17 P2 -175.18(15)
P1 C16 C17 P2 2.8(2)
O2 P2 C17 C18 -120.39(18)
C28 P2 C17 C18 115.79(18)
C22 P2 C17 C18 -0.6(2)
O2 P2 C17 C16 55.04(19)
C28 P2 C17 C16 -68.78(19)
C22 P2 C17 C16 174.81(16)
C16 C17 C18 C19 -0.3(3)
P2 C17 C18 C19 175.3(2)
C17 C18 C19 C20 0.5(4)
C18 C19 C20 C21 -0.5(4)
C19 C20 C21 C16 0.4(4)
C17 C16 C21 C20 -0.2(3)
P1 C16 C21 C20 -178.25(18)
O2 P2 C22 C27 -162.80(19)
C28 P2 C22 C27 -39.8(2)
C17 P2 C22 C27 75.6(2)
O2 P2 C22 C23 13.0(2)
C28 P2 C22 C23 136.00(18)
C17 P2 C22 C23 -108.58(19)
C27 C22 C23 C24 1.1(4)
P2 C22 C23 C24 -175.1(2)
C22 C23 C24 C25 -1.2(5)
C23 C24 C25 C26 0.4(5)
C24 C25 C26 C27 0.4(5)
C23 C22 C27 C26 -0.3(4)
P2 C22 C27 C26 175.4(2)
C25 C26 C27 C22 -0.5(4)
O2 P2 C28 C29 -175.88(15)
C22 P2 C28 C29 64.05(18)
C17 P2 C28 C29 -53.14(18)
O2 P2 C28 C33 4.93(19)
C22 P2 C28 C33 -115.13(17)
C17 P2 C28 C33 127.67(17)
C33 C28 C29 C30 2.6(3)
P2 C28 C29 C30 -176.59(18)
C28 C29 C30 C31 -2.1(4)
C29 C30 C31 C32 0.0(4)
C30 C31 C32 C33 1.6(3)
C31 C32 C33 C28 -1.0(3)
C31 C32 C33 P3 -173.35(17)
C29 C28 C33 C32 -1.1(3)
P2 C28 C33 C32 178.07(15)
C29 C28 C33 P3 171.11(15)
P2 C28 C33 P3 -9.7(2)
C40 P3 C33 C32 1.28(19)
C34 P3 C33 C32 -107.06(17)
Cu1 P3 C33 C32 134.49(15)
C40 P3 C33 C28 -170.77(16)
C34 P3 C33 C28 80.89(18)
Cu1 P3 C33 C28 -37.56(17)
C40 P3 C34 C35 -115.72(19)
C33 P3 C34 C35 -6.0(2)
Cu1 P3 C34 C35 107.46(17)
C40 P3 C34 C39 68.53(18)
C33 P3 C34 C39 178.23(16)
Cu1 P3 C34 C39 -68.29(18)
C39 C34 C35 C36 0.0(3)
P3 C34 C35 C36 -175.71(18)
C34 C35 C36 C37 -0.8(4)
C35 C36 C37 C38 0.5(4)
C36 C37 C38 C39 0.5(4)
C37 C38 C39 C34 -1.3(4)
C35 C34 C39 C38 1.1(3)
P3 C34 C39 C38 177.01(18)
C34 P3 C40 C41 31.2(2)
C33 P3 C40 C41 -78.7(2)
Cu1 P3 C40 C41 160.54(15)
C34 P3 C40 C45 -147.45(18)
C33 P3 C40 C45 102.71(18)
Cu1 P3 C40 C45 -18.1(2)
C45 C40 C41 C42 -1.4(3)
P3 C40 C41 C42 -179.96(18)
C40 C41 C42 C43 -0.4(4)
C41 C42 C43 C44 1.5(4)
C42 C43 C44 C45 -0.9(4)
C43 C44 C45 C40 -0.8(4)
C41 C40 C45 C44 1.9(3)
P3 C40 C45 C44 -179.41(19)
O1 C3 C52 C53 119.2(2)
C2 C3 C52 C53 -1.5(3)
C46 C3 C52 C53 -123.3(2)
O1 C3 C52 C57 -56.0(2)
C2 C3 C52 C57 -176.7(2)
C46 C3 C52 C57 61.5(3)
C57 C52 C53 C54 1.0(4)
C3 C52 C53 C54 -174.2(2)
C52 C53 C54 C55 -0.6(4)
C53 C54 C55 C56 -0.6(5)
C54 C55 C56 C57 1.5(5)
C55 C56 C57 C52 -1.1(4)
C53 C52 C57 C56 -0.1(4)
C3 C52 C57 C56 175.2(2)
O1 C3 C46 C47 131.2(2)
C2 C3 C46 C47 -113.3(2)
C52 C3 C46 C47 12.1(3)
O1 C3 C46 C51 -51.1(2)
C2 C3 C46 C51 64.5(2)
C52 C3 C46 C51 -170.1(2)
C51 C46 C47 C48 1.5(4)
C3 C46 C47 C48 179.2(2)
C46 C47 C48 C49 0.1(4)
C47 C48 C49 C50 -1.4(5)
C48 C49 C50 C51 1.0(5)
C49 C50 C51 C46 0.6(4)
C47 C46 C51 C50 -1.9(4)
C3 C46 C51 C50 -179.7(2)
O4 S1 C58 F1 176.9(9)
O5 S1 C58 F1 -50.7(11)
O3 S1 C58 F1 64.3(10)
O4 S1 C58 F2 34.9(11)
O5 S1 C58 F2 167.2(10)
O3 S1 C58 F2 -77.7(10)
O4 S1 C58 F3 -63.9(8)
O5 S1 C58 F3 68.5(9)
O3 S1 C58 F3 -176.5(7)
